data_9002423
loop_
_publ_author_name
'Brigatti, M. F.'
'Lugli, C.'
'Poppi, L.'
'Foord, E. E.'
'Kile, D. E.'

_publ_section_title
;
 Crystal chemical variations in Li- and Fe-rich micas from
 Pikes Peak batholith (central Colorado)
 Sample: 47
;
_journal_name_full 'American Mineralogist'
_journal_page_first 1275
_journal_page_last 1286
_journal_volume 85
_journal_year 2000
_chemical_formula_sum
;Al1.753 F1.08 Fe1.48 H0.284 K0.986 Li0.416 Mg0.054 Mn0.078 Na0.014 O10.92
 Si3.056 Ti0.108
;
_chemical_name_mineral Siderophyllite
_space_group_IT_number 5
_symmetry_space_group_name_Hall 'C 2y'
_symmetry_space_group_name_H-M 'C 1 2 1'
_cell_angle_alpha 90
_cell_angle_beta 100.73
_cell_angle_gamma 90
_cell_formula_units_Z 2
_cell_length_a 5.339
_cell_length_b 9.233
_cell_length_c 10.135
_cell_volume 490.869
_database_code_amcsd 0002508
_exptl_crystal_density_diffrn 3.138
_cod_original_formula_sum
;Si3.056 Al1.753 Li.416 Fe1.48 Mn.078 Ti.108 Mg.054 (Na.014 K.986) O10.92
 F1.08 H.284
;
_cod_database_code 9002423

loop_
_space_group_symop_operation_xyz
x,y,z
1/2+x,1/2+y,z
-x,y,-z
1/2-x,1/2+y,-z

loop_
_atom_site_aniso_label
_atom_site_aniso_U_11
_atom_site_aniso_U_22
_atom_site_aniso_U_33
_atom_site_aniso_U_12
_atom_site_aniso_U_13
_atom_site_aniso_U_23
SiT1 0.00735 0.00671 0.00405 0.00089 0.00177 0.00076
AlT1 0.00735 0.00671 0.00405 0.00089 0.00177 0.00076
SiT11 0.01190 0.01406 0.01317 0.00114 0.00203 0.00114
AlT11 0.01190 0.01406 0.01317 0.00114 0.00203 0.00114
LiM1 0.01013 0.00963 0.00912 0.00000 0.00329 0.00000
AlM1 0.01013 0.00963 0.00912 0.00000 0.00329 0.00000
FeM1 0.01013 0.00963 0.00912 0.00000 0.00329 0.00000
MnM1 0.01013 0.00963 0.00912 0.00000 0.00329 0.00000
LiM2 0.00836 0.01140 0.00633 0.00000 0.00089 0.00000
AlM2 0.00836 0.01140 0.00633 0.00000 0.00089 0.00000
FeM2 0.00836 0.01140 0.00633 0.00000 0.00089 0.00000
TiM2 0.00836 0.01140 0.00633 0.00000 0.00089 0.00000
LiM3 0.00798 0.01292 0.00899 0.00000 0.00063 0.00000
MgM3 0.00798 0.01292 0.00899 0.00000 0.00063 0.00000
FeM3 0.00798 0.01292 0.00899 0.00000 0.00063 0.00000
NaA 0.03065 0.03078 0.03344 0.00000 0.00443 0.00000
KA 0.03065 0.03078 0.03344 0.00000 0.00443 0.00000
O1 0.03154 0.01659 0.01545 0.00127 0.00152 -0.00190
O2 0.02153 0.02913 0.01988 -0.00507 0.00684 -0.00253
O22 0.01634 0.02913 0.01317 0.00899 0.00025 -0.00203
O3 0.02140 0.01241 0.00633 -0.00621 0.00063 -0.00241
O33 0.02660 0.02153 0.01380 -0.00684 0.00557 -0.00393
F4 0.01672 0.04382 0.00874 0.00507 0.00139 0.00127
O4 0.01672 0.04382 0.00874 0.00507 0.00139 0.00127
O-H4 0.01672 0.04382 0.00874 0.00507 0.00139 0.00127

loop_
_atom_site_label
_atom_site_fract_x
_atom_site_fract_y
_atom_site_fract_z
_atom_site_occupancy
_atom_site_type_symbol
_atom_site_attached_hydrogens
SiT1 0.07480 0.16970 0.22575 0.76400 Si 0
AlT1 0.07480 0.16970 0.22575 0.23600 Al 0
SiT11 0.57910 0.33440 0.22520 0.76400 Si 0
AlT11 0.57910 0.33440 0.22520 0.23600 Al 0
LiM1 0.00000 0.99970 0.50000 0.13800 Li 0
AlM1 0.00000 0.99970 0.50000 0.05900 Al 0
FeM1 0.00000 0.99970 0.50000 0.67400 Fe 0
MnM1 0.00000 0.99970 0.50000 0.07800 Mn 0
LiM2 0.00000 0.33170 0.50000 0.07100 Li 0
AlM2 0.00000 0.33170 0.50000 0.75000 Al 0
FeM2 0.00000 0.33170 0.50000 0.07100 Fe 0
TiM2 0.00000 0.33170 0.50000 0.10800 Ti 0
LiM3 0.50000 0.16740 0.50000 0.20700 Li 0
MgM3 0.50000 0.16740 0.50000 0.05400 Mg 0
FeM3 0.50000 0.16740 0.50000 0.73500 Fe 0
NaA 0.00000 0.50134 0.00000 0.01400 Na 0
KA 0.00000 0.50134 0.00000 0.98600 K 0
O1 0.03890 0.00140 0.16990 1.00000 O 0
O2 0.31800 0.24170 0.16890 1.00000 O 0
O22 0.80990 0.25850 0.16410 1.00000 O 0
O3 0.12890 0.17490 0.39330 1.00000 O 0
O33 0.63920 0.33310 0.38850 1.00000 O 0
F4 0.11570 0.49530 0.39610 0.54000 F 0
O4 0.11570 0.49530 0.39610 0.31800 O 0
O-H4 0.11570 0.49530 0.39610 0.14200 O 1

loop_
_cod_changelog_entry_id
_cod_changelog_entry_author
_cod_changelog_entry_date
_cod_changelog_entry_text
1
;cod-tools version 3.8.0
Id: cif_guess_AMCSD_atom_types 9581 2023-05-17 12:35:41Z saulius
;
2023-05-18T11:37:18+03:00
;Derived atom types and hydrogen counts
from atom names that follow the AMCSD naming convention
(Wat == water, O-H == hydroxyl).
;
2
;cod-tools version 3.10.1
Id: cif_fix_AMCSD_aniso_labels 10200 2024-08-01 14:09:44Z saulius
;
2024-08-02T12:20:21+03:00
;Changed the following '_atom_site_aniso_label' values:
'OH4' -> 'O-H4'
;

loop_
_cod_related_entry_id
_cod_related_entry_database
_cod_related_entry_code
1 AMCSD 0002508
